data_4116152
loop_
_publ_author_name
'Venkat R. Thalladi'
'Markus N\"usse'
'Roland Boese'

_publ_section_title
;
 The Melting Point Alternation in \a,\w-Alkanedicarboxylic Acids
;
_journal_name_full 'Journal of the American Chemical Society'
_journal_page_first 9227
_journal_page_last 9236
_journal_paper_doi 10.1021/ja0011459
_journal_volume 122
_journal_year 2000
_chemical_compound_source fluka
_chemical_formula_moiety 'C6 H10 O4'
_chemical_formula_structural 'C6 H10 O4'
_chemical_formula_sum 'C6 H10 O4'
_chemical_formula_weight 146.14
_chemical_melting_point 426
_chemical_name_common 'Adipic acid'
_chemical_name_systematic
; 
 Hexane-1,6-dioic acid 
;
_space_group_IT_number 14
_symmetry_cell_setting monoclinic
_symmetry_space_group_name_Hall '-P 2ybc'
_symmetry_space_group_name_H-M 'P 1 21/c 1'
_atom_sites_solution_hydrogens geom
_atom_sites_solution_primary direct
_atom_sites_solution_secondary difmap
_audit_creation_method SHELXL
_cell_angle_alpha 90.00
_cell_angle_beta 112.360(2)
_cell_angle_gamma 90.00
_cell_formula_units_Z 4
_cell_length_a 7.3712(2)
_cell_length_b 5.1540(2)
_cell_length_c 10.1449(4)
_cell_measurement_temperature 298(2)
_cell_volume 356.44(2)
_computing_structure_refinement 'SHELXL-93 (Sheldrick, 1993)'
_computing_structure_solution 'SHELXS-86 (Sheldrick, 1990)'
_diffrn_ambient_temperature 298(2)
_diffrn_radiation_monochromator graphite
_diffrn_radiation_source 'fine-focus sealed tube'
_diffrn_radiation_type MoK\a
_diffrn_radiation_wavelength 0.71073
_diffrn_reflns_av_R_equivalents 0.0344
_diffrn_reflns_av_sigmaI/netI 0.0289
_diffrn_reflns_limit_h_max 9
_diffrn_reflns_limit_h_min -9
_diffrn_reflns_limit_k_max 6
_diffrn_reflns_limit_k_min -6
_diffrn_reflns_limit_l_max 13
_diffrn_reflns_limit_l_min -13
_diffrn_reflns_number 3703
_diffrn_reflns_theta_max 28.28
_diffrn_reflns_theta_min 2.99
_exptl_absorpt_coefficient_mu 0.115
_exptl_crystal_density_diffrn 1.362
_exptl_crystal_F_000 156
_refine_diff_density_max 0.280
_refine_diff_density_min -0.224
_refine_diff_density_rms 0.055
_refine_ls_extinction_method none
_refine_ls_goodness_of_fit_all 0.972
_refine_ls_goodness_of_fit_obs 1.080
_refine_ls_matrix_type full
_refine_ls_number_parameters 50
_refine_ls_number_reflns 872
_refine_ls_number_restraints 0
_refine_ls_restrained_S_all 0.972
_refine_ls_restrained_S_obs 1.080
_refine_ls_R_factor_all 0.0751
_refine_ls_R_factor_obs 0.0526
_refine_ls_shift/esd_max 0.000
_refine_ls_shift/esd_mean 0.000
_refine_ls_structure_factor_coef Fsqd
_refine_ls_weighting_details 'w=1/[\s^2^(Fo^2^)+(0.0954P)^2^+0.0000P] where P=(Fo^2^+2Fc^2^)/3'
_refine_ls_weighting_scheme calc
_refine_ls_wR_factor_all 0.1466
_refine_ls_wR_factor_obs 0.1299
_reflns_number_observed 569
_reflns_number_total 872
_reflns_observed_criterion >2sigma(I)
_cod_data_source_file ja0011459_14.cif
_cod_data_source_block disa60m
_cod_depositor_comments
;
The following automatic conversions were performed:

'_refine_ls_weighting_scheme' value 'calc
w=1/[\s^2^(Fo^2^)+(0.0954P)^2^+0.0000P] where P=(Fo^2^+2Fc^2^)/3' was
changed to 'calc'. New tag '_refine_ls_weighting_details' was
created. The value of the new tag was set to
'w=1/[\s^2^(Fo^2^)+(0.0954P)^2^+0.0000P] where P=(Fo^2^+2Fc^2^)/3'.

Automatic conversion script
Id: cif_fix_values 3143 2015-03-26 13:38:13Z robertas 
;
_cod_database_code 4116152

loop_
_symmetry_equiv_pos_as_xyz
'x, y, z'
'-x, y+1/2, -z+1/2'
'-x, -y, -z'
'x, -y-1/2, z-1/2'

loop_
_atom_site_aniso_label
_atom_site_aniso_U_11
_atom_site_aniso_U_22
_atom_site_aniso_U_33
_atom_site_aniso_U_23
_atom_site_aniso_U_13
_atom_site_aniso_U_12
O1 0.0675(8) 0.0802(9) 0.0471(7) -0.0169(6) 0.0026(6) 0.0169(6)
O2 0.0711(8) 0.0767(9) 0.0502(7) -0.0118(6) -0.0012(6) 0.0205(6)
C1 0.0480(8) 0.0567(9) 0.0422(8) -0.0022(7) 0.0108(7) 0.0003(7)
C2 0.0559(9) 0.0557(9) 0.0418(8) -0.0066(7) 0.0086(7) -0.0009(7)
C3 0.0504(8) 0.0565(9) 0.0425(8) -0.0080(7) 0.0088(7) -0.0016(6)

loop_
_atom_site_label
_atom_site_type_symbol
_atom_site_fract_x
_atom_site_fract_y
_atom_site_fract_z
_atom_site_U_iso_or_equiv
_atom_site_thermal_displace_type
_atom_site_occupancy
_atom_site_calc_flag
_atom_site_refinement_flags
O1 O 0.2949(2) 0.0994(2) 0.86768(11) 0.0706(5) Uani 1 d .
O2 O 0.4741(2) -0.2464(3) 0.87165(13) 0.0733(5) Uani 1 d .
H1 H 0.5569(31) -0.1829(39) 0.9721(25) 0.100(7) Uiso 1 d .
C1 C 0.3292(2) -0.0903(3) 0.8086(2) 0.0508(4) Uani 1 d .
C2 C 0.2071(2) -0.1621(3) 0.65828(15) 0.0541(5) Uani 1 d .
H2A H 0.1424(2) -0.3259(3) 0.65870(15) 0.065 Uiso 1 calc R
H2B H 0.2932(2) -0.1889(3) 0.60720(15) 0.065 Uiso 1 calc R
C3 C 0.0530(2) 0.0350(3) 0.57791(15) 0.0524(4) Uani 1 d .
H3B H 0.1150(2) 0.2032(3) 0.58445(15) 0.063 Uiso 1 calc R
H3A H -0.0420(2) 0.0491(3) 0.62247(15) 0.063 Uiso 1 calc R

loop_
_atom_type_symbol
_atom_type_description
_atom_type_scat_dispersion_real
_atom_type_scat_dispersion_imag
_atom_type_scat_source
C C 0.0033 0.0016 'International Tables Vol C Tables 4.2.6.8 and 6.1.1.4'
H H 0.0000 0.0000 'International Tables Vol C Tables 4.2.6.8 and 6.1.1.4'
O O 0.0106 0.0060 'International Tables Vol C Tables 4.2.6.8 and 6.1.1.4'

loop_
_geom_angle_atom_site_label_1
_geom_angle_atom_site_label_2
_geom_angle_atom_site_label_3
_geom_angle
_geom_angle_site_symmetry_3
O1 C1 O2 122.68(14) .
O1 C1 C2 122.83(13) .
O2 C1 C2 114.48(13) .
C1 C2 C3 114.97(12) .
C2 C3 C3 112.7(2) 3_556

loop_
_geom_bond_atom_site_label_1
_geom_bond_atom_site_label_2
_geom_bond_distance
_geom_bond_site_symmetry_2
O1 C1 1.223(2) .
O2 C1 1.295(2) .
C1 C2 1.492(2) .
C2 C3 1.511(2) .
C3 C3 1.517(3) 3_556
